data_4061448
loop_
_publ_author_name
'Oberbeckmann-Winter, Nicola'
'Braunstein, Pierre'
'Welter, Richard'

_publ_section_title
;
 Palladium Phosphino-Iminolate Complexes as Metalloligands for Coinage Metals:
 A Versatile, Ambivalent Behavior
;
_journal_coden_ASTM ORGND7
_journal_issue 13
_journal_name_full Organometallics
_journal_page_first 3149
_journal_page_last 3157
_journal_paper_doi 10.1021/om050156d
_journal_volume 24
_journal_year 2005
_chemical_formula_moiety 'C46 H50 Au N4 O2 P2 Pd2, B F4, 2(C H2 Cl2)'
_chemical_formula_sum 'C48 H54 Au B Cl4 F4 N4 O2 P2 Pd2'
_chemical_formula_weight 1419.27
_space_group_IT_number 2
_symmetry_cell_setting triclinic
_symmetry_space_group_name_Hall '-P 1'
_symmetry_space_group_name_H-M 'P -1'
_cell_angle_alpha 90.27(5)
_cell_angle_beta 92.78(4)
_cell_angle_gamma 99.31(9)
_cell_formula_units_Z 2
_cell_length_a 10.08600(10)
_cell_length_b 13.2050(2)
_cell_length_c 21.2590(3)
_cell_measurement_temperature 173(2)
_cell_volume 2790.6(7)
_diffrn_ambient_temperature 173(2)
_exptl_crystal_density_diffrn 1.689
_cod_depositor_comments
;
 Updated bibliographic information.

 Antanas Vaitkus,
 2019-10-02
;
_cod_database_code 4061448

loop_
_symmetry_equiv_pos_as_xyz
'x, y, z'
'-x, -y, -z'

loop_
_atom_site_label
_atom_site_type_symbol
_atom_site_fract_x
_atom_site_fract_y
_atom_site_fract_z
_atom_site_U_iso_or_equiv
_atom_site_adp_type
_atom_site_occupancy
_atom_site_symmetry_multiplicity
_atom_site_calc_flag
_atom_site_refinement_flags
_atom_site_disorder_assembly
_atom_site_disorder_group
Au Au 0.70014(2) 0.053164(17) 0.175352(9) 0.02055(7) Uani 1 1 d . . .
Pd2 Pd 0.54095(4) -0.09824(3) 0.380461(19) 0.02078(10) Uani 1 1 d . . .
Pd1 Pd 0.87955(4) 0.27530(3) -0.003279(19) 0.01980(10) Uani 1 1 d . . .
P1 P 0.74494(14) 0.23101(11) 0.07406(6) 0.0189(3) Uani 1 1 d . . .
P2 P 0.68535(14) -0.00779(12) 0.31942(6) 0.0200(3) Uani 1 1 d . . .
C45 C 1.0705(6) -0.0291(5) 0.2751(3) 0.0317(15) Uani 1 1 d . . .
H45 H 1.1498 0.0148 0.2638 0.038 Uiso 1 1 calc . . .
N2 N 0.8028(4) 0.1256(4) 0.1040(2) 0.0180(9) Uani 1 1 d . . .
N4 N 0.5980(4) -0.0150(4) 0.2482(2) 0.0208(10) Uani 1 1 d . . .
O1 O 0.9675(4) 0.1492(3) 0.03240(18) 0.0250(9) Uani 1 1 d . . .
O2 O 0.4159(4) -0.0980(3) 0.29659(18) 0.0287(10) Uani 1 1 d . . .
C18 C 0.7607(6) 0.3196(4) 0.1405(3) 0.0243(12) Uani 1 1 d . . .
N3 N 0.3949(5) -0.1788(4) 0.4391(2) 0.0275(11) Uani 1 1 d . . .
C16 C 0.3365(6) 0.1467(5) 0.0817(3) 0.0351(15) Uani 1 1 d . . .
H16 H 0.2684 0.1472 0.1110 0.042 Uiso 1 1 calc . . .
C33 C 0.4708(6) -0.0612(5) 0.2482(3) 0.0234(12) Uani 1 1 d . . .
C10 C 0.9119(5) 0.1015(4) 0.0773(2) 0.0215(11) Uani 1 1 d . . .
C41 C 0.8406(6) -0.0525(5) 0.3029(2) 0.0234(12) Uani 1 1 d . . .
C12 C 0.5680(5) 0.1875(5) 0.0555(3) 0.0226(11) Uani 1 1 d . . .
C30 C 0.4405(7) -0.1454(5) 0.5049(3) 0.0310(14) Uani 1 1 d . . .
H30A H 0.4096 -0.0799 0.5147 0.037 Uiso 1 1 calc . . .
H30B H 0.4012 -0.1976 0.5349 0.037 Uiso 1 1 calc . . .
C2 C 0.6645(7) 0.4108(5) -0.0318(3) 0.0341(15) Uani 1 1 d . . .
H2 H 0.6043 0.3656 -0.0078 0.041 Uiso 1 1 calc . . .
C11 C 0.9710(6) 0.0115(5) 0.1038(3) 0.0293(14) Uani 1 1 d . . .
H11A H 1.0201 -0.0174 0.0713 0.044 Uiso 1 1 calc . . .
H11B H 0.8984 -0.0411 0.1174 0.044 Uiso 1 1 calc . . .
H11C H 1.0328 0.0347 0.1399 0.044 Uiso 1 1 calc . . .
N1 N 1.0181(5) 0.3216(4) -0.0747(2) 0.0260(11) Uani 1 1 d . . .
C1 C 0.7944(6) 0.3909(4) -0.0377(2) 0.0231(12) Uani 1 1 d . . .
C25 C 0.8009(6) -0.0894(5) 0.4628(3) 0.0293(13) Uani 1 1 d . . .
H25 H 0.8511 -0.0709 0.4268 0.035 Uiso 1 1 calc . . .
C23 C 0.8682(6) 0.3187(5) 0.1851(3) 0.0296(13) Uani 1 1 d . . .
H23 H 0.9240 0.2675 0.1827 0.035 Uiso 1 1 calc . . .
C35 C 0.7231(5) 0.1279(5) 0.3385(3) 0.0223(11) Uani 1 1 d . . .
C6 C 0.8787(7) 0.4566(5) -0.0747(3) 0.0293(13) Uani 1 1 d . . .
C34 C 0.3896(6) -0.0694(6) 0.1864(3) 0.0355(15) Uani 1 1 d . . .
H34A H 0.3604 -0.1419 0.1752 0.053 Uiso 1 1 calc . . .
H34B H 0.4450 -0.0358 0.1535 0.053 Uiso 1 1 calc . . .
H34C H 0.3106 -0.0358 0.1905 0.053 Uiso 1 1 calc . . .
C44 C 1.0698(6) -0.1349(6) 0.2791(3) 0.0369(16) Uani 1 1 d . . .
H44 H 1.1492 -0.1627 0.2725 0.044 Uiso 1 1 calc . . .
C36 C 0.6344(6) 0.1927(5) 0.3181(3) 0.0270(12) Uani 1 1 d . . .
H36 H 0.5610 0.1682 0.2894 0.032 Uiso 1 1 calc . . .
C8 C 0.9670(7) 0.2692(5) -0.1349(3) 0.0340(15) Uani 1 1 d . . .
H8A H 0.8767 0.2842 -0.1458 0.051 Uiso 1 1 calc . . .
H8B H 0.9629 0.1949 -0.1303 0.051 Uiso 1 1 calc . . .
H8C H 1.0274 0.2937 -0.1683 0.051 Uiso 1 1 calc . . .
C14 C 0.4007(7) 0.1073(6) -0.0213(3) 0.0370(15) Uani 1 1 d . . .
H14 H 0.3780 0.0796 -0.0625 0.044 Uiso 1 1 calc . . .
C24 C 0.6609(6) -0.1033(4) 0.4574(2) 0.0219(11) Uani 1 1 d . . .
C9 C 1.1541(7) 0.3005(6) -0.0593(3) 0.0416(17) Uani 1 1 d . . .
H9A H 1.1885 0.3349 -0.0195 0.062 Uiso 1 1 calc . . .
H9B H 1.2133 0.3260 -0.0930 0.062 Uiso 1 1 calc . . .
H9C H 1.1515 0.2263 -0.0552 0.062 Uiso 1 1 calc . . .
C7 C 1.0206(6) 0.4351(5) -0.0815(3) 0.0301(14) Uani 1 1 d . . .
H7A H 1.0528 0.4576 -0.1232 0.036 Uiso 1 1 calc . . .
H7B H 1.0822 0.4730 -0.0485 0.036 Uiso 1 1 calc . . .
C28 C 0.6582(7) -0.1449(6) 0.5686(3) 0.0425(18) Uani 1 1 d . . .
H28 H 0.6089 -0.1643 0.6047 0.051 Uiso 1 1 calc . . .
C27 C 0.7974(8) -0.1299(6) 0.5732(3) 0.047(2) Uani 1 1 d . . .
H27 H 0.8435 -0.1386 0.6124 0.056 Uiso 1 1 calc . . .
C19 C 0.6805(7) 0.3960(5) 0.1449(3) 0.0347(15) Uani 1 1 d . . .
H19 H 0.6090 0.3978 0.1144 0.042 Uiso 1 1 calc . . .
C29 C 0.5893(6) -0.1317(5) 0.5113(3) 0.0248(12) Uani 1 1 d . . .
C15 C 0.3021(6) 0.1060(5) 0.0216(3) 0.0355(15) Uani 1 1 d . . .
H15 H 0.2115 0.0775 0.0102 0.043 Uiso 1 1 calc . . .
C43 C 0.9527(7) -0.1982(6) 0.2927(3) 0.0378(16) Uani 1 1 d . . .
H43 H 0.9500 -0.2704 0.2929 0.045 Uiso 1 1 calc . . .
C46 C 0.9585(6) 0.0112(5) 0.2873(3) 0.0278(13) Uani 1 1 d . . .
H46 H 0.9606 0.0833 0.2852 0.033 Uiso 1 1 calc . . .
C5 C 0.8360(8) 0.5418(5) -0.1035(3) 0.0403(17) Uani 1 1 d . . .
H5 H 0.8954 0.5859 -0.1286 0.048 Uiso 1 1 calc . . .
C42 C 0.8390(6) -0.1575(5) 0.3059(3) 0.0344(15) Uani 1 1 d . . .
H42 H 0.7598 -0.2016 0.3171 0.041 Uiso 1 1 calc . . .
C17 C 0.4690(6) 0.1865(5) 0.0994(3) 0.0275(13) Uani 1 1 d . . .
H17 H 0.4921 0.2127 0.1409 0.033 Uiso 1 1 calc . . .
C32 C 0.2569(7) -0.1571(7) 0.4244(4) 0.049(2) Uani 1 1 d . . .
H32A H 0.2283 -0.1795 0.3811 0.074 Uiso 1 1 calc . . .
H32B H 0.2565 -0.0832 0.4286 0.074 Uiso 1 1 calc . . .
H32C H 0.1949 -0.1941 0.4537 0.074 Uiso 1 1 calc . . .
C40 C 0.8321(6) 0.1675(5) 0.3798(3) 0.0328(14) Uani 1 1 d . . .
H40 H 0.8937 0.1244 0.3943 0.039 Uiso 1 1 calc . . .
C13 C 0.5328(6) 0.1490(5) -0.0045(3) 0.0314(14) Uani 1 1 d . . .
H13 H 0.5998 0.1512 -0.0346 0.038 Uiso 1 1 calc . . .
C26 C 0.8685(7) -0.1023(6) 0.5204(3) 0.0402(17) Uani 1 1 d . . .
H26 H 0.9641 -0.0920 0.5232 0.048 Uiso 1 1 calc . . .
F1 F 1.1568(5) 0.2241(5) 0.1923(3) 0.0833(19) Uani 1 1 d . . .
C22 C 0.8923(7) 0.3923(6) 0.2324(3) 0.0401(17) Uani 1 1 d . . .
H22 H 0.9650 0.3923 0.2626 0.048 Uiso 1 1 calc . . .
C4 C 0.7077(9) 0.5615(6) -0.0954(3) 0.047(2) Uani 1 1 d . . .
H4 H 0.6795 0.6204 -0.1139 0.057 Uiso 1 1 calc . . .
C31 C 0.3970(8) -0.2910(6) 0.4336(3) 0.0452(19) Uani 1 1 d . . .
H31A H 0.3687 -0.3145 0.3905 0.068 Uiso 1 1 calc . . .
H31B H 0.3353 -0.3278 0.4631 0.068 Uiso 1 1 calc . . .
H31C H 0.4883 -0.3044 0.4436 0.068 Uiso 1 1 calc . . .
C3 C 0.6195(8) 0.4953(6) -0.0601(4) 0.0437(18) Uani 1 1 d . . .
H3 H 0.5301 0.5072 -0.0553 0.052 Uiso 1 1 calc . . .
C39 C 0.8497(7) 0.2672(6) 0.3991(3) 0.0424(18) Uani 1 1 d . . .
H39 H 0.9247 0.2937 0.4265 0.051 Uiso 1 1 calc . . .
F3 F 1.3178(6) 0.1661(5) 0.2511(3) 0.093(2) Uani 1 1 d . . .
C38 C 0.7599(9) 0.3300(6) 0.3794(4) 0.048(2) Uani 1 1 d . . .
H38 H 0.7723 0.3994 0.3935 0.057 Uiso 1 1 calc . . .
F4 F 1.1690(8) 0.2475(6) 0.2931(3) 0.114(3) Uani 1 1 d . . .
C20 C 0.7026(8) 0.4675(5) 0.1915(4) 0.0420(17) Uani 1 1 d . . .
H20 H 0.6459 0.5181 0.1943 0.050 Uiso 1 1 calc . . .
F2 F 1.3308(8) 0.3334(5) 0.2340(3) 0.117(3) Uani 1 1 d . . .
C37 C 0.6535(8) 0.2925(6) 0.3397(3) 0.0410(17) Uani 1 1 d . . .
H37 H 0.5912 0.3360 0.3267 0.049 Uiso 1 1 calc . . .
B B 1.2452(10) 0.2449(7) 0.2431(4) 0.048(2) Uani 1 1 d . . .
C21 C 0.8094(9) 0.4662(6) 0.2355(4) 0.052(2) Uani 1 1 d . . .
H21 H 0.8256 0.5168 0.2681 0.062 Uiso 1 1 calc . . .
Cl1 Cl 0.7839(4) 0.3899(3) -0.26720(19) 0.1373(17) Uani 1 1 d D . .
Cl2 Cl 0.5050(6) 0.3271(4) -0.2388(4) 0.229(3) Uani 1 1 d D . .
C47 C 0.6471(8) 0.4159(9) -0.2304(8) 0.223(13) Uani 1 1 d D . .
H47A H 0.6718 0.4251 -0.1848 0.267 Uiso 1 1 calc . . .
H47B H 0.6259 0.4821 -0.2461 0.267 Uiso 1 1 calc . . .
Cl3 Cl 0.9536(8) -0.3874(7) 0.4277(4) 0.127(3) Uiso 0.50 1 d PD . .
Cl6 Cl 0.8683(10) -0.4815(8) 0.5887(5) 0.148(3) Uiso 0.50 1 d PD . .
Cl4 Cl 0.6905(6) -0.3958(4) 0.3739(3) 0.0767(14) Uiso 0.50 1 d PD . .
C48 C 0.7905(10) -0.380(3) 0.4411(5) 0.165(15) Uiso 0.50 1 d PD . .
H48A H 0.7857 -0.3127 0.4604 0.198 Uiso 0.50 1 calc P . .
H48B H 0.7566 -0.4339 0.4714 0.198 Uiso 0.50 1 calc P . .
C49 C 0.7500(10) -0.4067(17) 0.6018(15) 0.163(14) Uiso 0.50 1 d PD . .
H49A H 0.7466 -0.3989 0.6480 0.196 Uiso 0.50 1 calc P . .
H49B H 0.7838 -0.3378 0.5854 0.196 Uiso 0.50 1 calc P . .
Cl5 Cl 0.5888(5) -0.4402(4) 0.5727(3) 0.0722(13) Uiso 0.50 1 d PD . .

loop_
_atom_site_aniso_label
_atom_site_aniso_U_11
_atom_site_aniso_U_22
_atom_site_aniso_U_33
_atom_site_aniso_U_23
_atom_site_aniso_U_13
_atom_site_aniso_U_12
Au 0.01849(11) 0.02662(12) 0.01653(11) 0.00656(8) 0.00228(7) 0.00302(8)
Pd2 0.0175(2) 0.0286(2) 0.01578(19) 0.00673(17) 0.00223(15) 0.00181(17)
Pd1 0.0183(2) 0.0253(2) 0.01630(19) 0.00770(16) 0.00335(15) 0.00414(17)
P1 0.0171(7) 0.0241(7) 0.0164(6) 0.0068(5) 0.0033(5) 0.0050(5)
P2 0.0165(7) 0.0280(8) 0.0151(6) 0.0057(6) 0.0017(5) 0.0019(6)
C45 0.014(3) 0.051(4) 0.027(3) -0.010(3) 0.005(2) -0.006(3)
N2 0.016(2) 0.024(2) 0.015(2) 0.0083(18) 0.0053(16) 0.0039(18)
N4 0.015(2) 0.032(3) 0.014(2) 0.0099(19) 0.0050(17) -0.0002(19)
O1 0.022(2) 0.033(2) 0.022(2) 0.0120(17) 0.0088(16) 0.0079(17)
O2 0.020(2) 0.044(3) 0.020(2) 0.0127(18) 0.0009(16) -0.0014(18)
C18 0.026(3) 0.026(3) 0.021(3) 0.006(2) 0.008(2) 0.002(2)
N3 0.027(3) 0.036(3) 0.017(2) 0.008(2) 0.0035(19) -0.002(2)
C16 0.021(3) 0.040(4) 0.045(4) 0.013(3) 0.007(3) 0.006(3)
C33 0.022(3) 0.027(3) 0.020(3) 0.007(2) 0.002(2) 0.002(2)
C10 0.018(3) 0.028(3) 0.017(3) 0.003(2) 0.000(2) 0.001(2)
C41 0.021(3) 0.035(3) 0.015(2) 0.002(2) 0.003(2) 0.006(2)
C12 0.019(3) 0.028(3) 0.022(3) 0.007(2) 0.001(2) 0.006(2)
C30 0.038(4) 0.037(4) 0.018(3) 0.010(3) 0.010(2) 0.005(3)
C2 0.034(3) 0.042(4) 0.030(3) 0.017(3) 0.009(3) 0.013(3)
C11 0.024(3) 0.034(3) 0.034(3) 0.013(3) 0.009(2) 0.014(3)
N1 0.026(3) 0.031(3) 0.022(2) 0.011(2) 0.008(2) 0.006(2)
C1 0.030(3) 0.026(3) 0.015(2) 0.007(2) 0.004(2) 0.009(2)
C25 0.029(3) 0.036(3) 0.021(3) 0.010(3) -0.001(2) 0.000(3)
C23 0.025(3) 0.036(4) 0.025(3) 0.000(3) 0.002(2) 0.000(3)
C35 0.018(3) 0.029(3) 0.018(3) 0.006(2) 0.003(2) -0.002(2)
C6 0.040(4) 0.026(3) 0.023(3) 0.004(2) 0.009(3) 0.007(3)
C34 0.024(3) 0.053(4) 0.025(3) 0.007(3) -0.001(2) -0.004(3)
C44 0.026(3) 0.061(5) 0.027(3) -0.002(3) 0.002(3) 0.017(3)
C36 0.031(3) 0.029(3) 0.023(3) 0.005(2) 0.005(2) 0.007(3)
C8 0.044(4) 0.036(4) 0.023(3) 0.002(3) 0.005(3) 0.009(3)
C14 0.028(3) 0.046(4) 0.035(4) -0.007(3) -0.003(3) 0.001(3)
C24 0.030(3) 0.025(3) 0.011(2) 0.004(2) 0.000(2) 0.003(2)
C9 0.027(3) 0.057(5) 0.044(4) 0.016(4) 0.013(3) 0.011(3)
C7 0.030(3) 0.033(3) 0.027(3) 0.009(3) 0.011(2) -0.001(3)
C28 0.044(4) 0.060(5) 0.017(3) 0.012(3) -0.004(3) -0.012(4)
C27 0.046(4) 0.059(5) 0.030(4) 0.022(3) -0.015(3) -0.006(4)
C19 0.036(4) 0.032(4) 0.039(4) 0.009(3) 0.012(3) 0.011(3)
C29 0.027(3) 0.026(3) 0.021(3) 0.004(2) 0.003(2) -0.001(2)
C15 0.021(3) 0.036(4) 0.048(4) 0.007(3) -0.002(3) 0.003(3)
C43 0.037(4) 0.039(4) 0.041(4) 0.001(3) 0.009(3) 0.013(3)
C46 0.021(3) 0.037(3) 0.026(3) 0.007(3) 0.008(2) 0.005(3)
C5 0.059(5) 0.032(4) 0.032(4) 0.014(3) 0.016(3) 0.009(3)
C42 0.027(3) 0.036(4) 0.042(4) -0.002(3) 0.007(3) 0.007(3)
C17 0.024(3) 0.036(3) 0.023(3) 0.005(3) 0.004(2) 0.006(3)
C32 0.024(3) 0.086(6) 0.038(4) 0.025(4) 0.003(3) 0.007(4)
C40 0.028(3) 0.038(4) 0.029(3) 0.002(3) 0.001(3) -0.002(3)
C13 0.025(3) 0.044(4) 0.026(3) 0.003(3) 0.002(2) 0.010(3)
C26 0.029(3) 0.050(4) 0.037(4) 0.020(3) -0.010(3) -0.005(3)
F1 0.061(3) 0.130(5) 0.068(4) -0.018(4) -0.013(3) 0.046(4)
C22 0.045(4) 0.046(4) 0.024(3) 0.000(3) 0.003(3) -0.008(3)
C4 0.071(5) 0.042(4) 0.038(4) 0.018(3) 0.017(4) 0.032(4)
C31 0.054(5) 0.037(4) 0.037(4) 0.002(3) 0.008(3) -0.013(3)
C3 0.051(4) 0.045(4) 0.043(4) 0.019(3) 0.013(3) 0.029(4)
C39 0.044(4) 0.041(4) 0.036(4) -0.001(3) 0.007(3) -0.015(3)
F3 0.060(4) 0.067(4) 0.151(6) 0.008(4) -0.034(4) 0.017(3)
C38 0.065(5) 0.034(4) 0.040(4) 0.003(3) 0.017(4) -0.010(4)
F4 0.150(7) 0.149(7) 0.046(3) 0.014(4) 0.032(4) 0.030(5)
C20 0.047(4) 0.028(4) 0.054(5) -0.001(3) 0.022(4) 0.009(3)
F2 0.160(7) 0.078(4) 0.092(5) 0.043(4) -0.015(5) -0.046(4)
C37 0.051(4) 0.039(4) 0.037(4) 0.012(3) 0.013(3) 0.013(3)
B 0.059(6) 0.041(5) 0.044(5) 0.011(4) 0.006(4) 0.005(4)
C21 0.070(6) 0.046(5) 0.034(4) -0.012(3) 0.025(4) -0.011(4)
Cl1 0.167(4) 0.129(3) 0.127(3) -0.050(3) -0.077(3) 0.085(3)
Cl2 0.187(5) 0.151(5) 0.363(9) -0.142(5) -0.034(6) 0.085(4)
C47 0.139(15) 0.27(3) 0.28(3) -0.20(2) -0.090(16) 0.124(17)

loop_
_geom_bond_atom_site_label_1
_geom_bond_atom_site_label_2
_geom_bond_distance
_geom_bond_site_symmetry_2
_geom_bond_publ_flag
Au N4 2.034(4) . ?
Au N2 2.033(4) . ?
Pd2 C24 1.995(5) . ?
Pd2 N3 2.131(5) . ?
Pd2 O2 2.134(4) . ?
Pd2 P2 2.206(2) . ?
Pd1 C1 1.995(6) . ?
Pd1 O1 2.136(4) . ?
Pd1 N1 2.138(5) . ?
Pd1 P1 2.2039(17) . ?
P1 N2 1.708(5) . ?
P1 C12 1.808(6) . ?
P1 C18 1.815(6) . ?
P2 N4 1.709(5) . ?
P2 C41 1.810(6) . ?
P2 C35 1.810(6) . ?
C45 C46 1.360(8) . ?
C45 C44 1.398(10) . ?
C45 H45 0.9500 . ?
N2 C10 1.344(7) . ?
N4 C33 1.328(7) . ?
O1 C10 1.250(6) . ?
O2 C33 1.255(6) . ?
C18 C19 1.396(9) . ?
C18 C23 1.408(8) . ?
N3 C31 1.488(9) . ?
N3 C32 1.485(9) . ?
N3 C30 1.493(8) . ?
C16 C15 1.389(10) . ?
C16 C17 1.388(9) . ?
C16 H16 0.9500 . ?
C33 C34 1.507(8) . ?
C10 C11 1.513(8) . ?
C41 C42 1.386(9) . ?
C41 C46 1.396(8) . ?
C12 C13 1.379(8) . ?
C12 C17 1.399(8) . ?
C30 C29 1.482(9) . ?
C30 H30A 0.9900 . ?
C30 H30B 0.9900 . ?
C2 C1 1.388(8) . ?
C2 C3 1.399(9) . ?
C2 H2 0.9500 . ?
C11 H11A 0.9800 . ?
C11 H11B 0.9800 . ?
C11 H11C 0.9800 . ?
N1 C9 1.465(8) . ?
N1 C8 1.481(8) . ?
N1 C7 1.502(8) . ?
C1 C6 1.388(8) . ?
C25 C24 1.393(8) . ?
C25 C26 1.396(8) . ?
C25 H25 0.9500 . ?
C23 C22 1.380(9) . ?
C23 H23 0.9500 . ?
C35 C36 1.391(8) . ?
C35 C40 1.403(8) . ?
C6 C5 1.401(9) . ?
C6 C7 1.517(9) . ?
C34 H34A 0.9800 . ?
C34 H34B 0.9800 . ?
C34 H34C 0.9800 . ?
C44 C43 1.375(10) . ?
C44 H44 0.9500 . ?
C36 C37 1.374(10) . ?
C36 H36 0.9500 . ?
C8 H8A 0.9800 . ?
C8 H8B 0.9800 . ?
C8 H8C 0.9800 . ?
C14 C15 1.380(9) . ?
C14 C13 1.386(9) . ?
C14 H14 0.9500 . ?
C24 C29 1.404(7) . ?
C9 H9A 0.9800 . ?
C9 H9B 0.9800 . ?
C9 H9C 0.9800 . ?
C7 H7A 0.9900 . ?
C7 H7B 0.9900 . ?
C28 C27 1.384(10) . ?
C28 C29 1.399(8) . ?
C28 H28 0.9500 . ?
C27 C26 1.381(10) . ?
C27 H27 0.9500 . ?
C19 C20 1.351(10) . ?
C19 H19 0.9500 . ?
C15 H15 0.9500 . ?
C43 C42 1.383(9) . ?
C43 H43 0.9500 . ?
C46 H46 0.9500 . ?
C5 C4 1.379(10) . ?
C5 H5 0.9500 . ?
C42 H42 0.9500 . ?
C17 H17 0.9500 . ?
C32 H32A 0.9800 . ?
C32 H32B 0.9800 . ?
C32 H32C 0.9800 . ?
C40 C39 1.358(10) . ?
C40 H40 0.9500 . ?
C13 H13 0.9500 . ?
C26 H26 0.9500 . ?
F1 B 1.363(11) . ?
C22 C21 1.388(12) . ?
C22 H22 0.9500 . ?
C4 C3 1.393(10) . ?
C4 H4 0.9500 . ?
C31 H31A 0.9800 . ?
C31 H31B 0.9800 . ?
C31 H31C 0.9800 . ?
C3 H3 0.9500 . ?
C39 C38 1.377(11) . ?
C39 H39 0.9500 . ?
F3 B 1.372(11) . ?
C38 C37 1.358(11) . ?
C38 H38 0.9500 . ?
F4 B 1.346(11) . ?
C20 C21 1.393(12) . ?
C20 H20 0.9500 . ?
F2 B 1.356(11) . ?
C37 H37 0.9500 . ?
C21 H21 0.9500 . ?
Cl1 C47 1.700(12) . ?
Cl2 C47 1.700(12) . ?
C47 H47A 0.9900 . ?
C47 H47B 0.9900 . ?
Cl3 C48 1.7001(10) . ?
Cl6 C49 1.6998(15) . ?
Cl4 C48 1.7003(12) . ?
C48 H48A 0.9900 . ?
C48 H48B 0.9900 . ?
C49 Cl5 1.6999(13) . ?
C49 H49A 0.9900 . ?
C49 H49B 0.9900 . ?
